data_2213210
loop_
_publ_author_name
'S. Nirmala'
'K. Palani'
'L. Sudha'
'M. Poornachandran'
'R. Raghunathan'

_publ_section_title <i>cis</i>-1-(4-Bromophenyl)-6-ethyl-5-(phenylsulfonyl)perhydropyrrolo[3,4-<i>b</i>]pyrrole
_journal_coeditor_code CI2326
_journal_issue 5
_journal_name_full 'Acta Crystallographica Section E'
_journal_page_first o2254
_journal_page_last o2255
_journal_paper_doi 10.1107/S1600536807014961
_journal_volume 63
_journal_year 2007
_chemical_formula_iupac 'C20 H23 Br N2 O2 S'
_chemical_formula_moiety 'C20 H23 Br N2 O2 S'
_chemical_formula_sum 'C20 H23 Br N2 O2 S'
_chemical_formula_weight 435.37
_chemical_name_systematic
;
cis-1-(4-Bromophenyl)-6-ethyl-5-(phenylsulfonyl)perhydropyrrolo[3,4-b]pyrrole
;
_space_group_IT_number 33
_symmetry_cell_setting orthorhombic
_symmetry_space_group_name_Hall 'P 2c -2n'
_symmetry_space_group_name_H-M 'P n a 21'
_atom_sites_solution_hydrogens geom
_atom_sites_solution_primary direct
_atom_sites_solution_secondary difmap
_audit_creation_method SHELXL-97
_cell_angle_alpha 90.00
_cell_angle_beta 90.00
_cell_angle_gamma 90.00
_cell_formula_units_Z 4
_cell_length_a 7.9894(2)
_cell_length_b 18.8355(5)
_cell_length_c 12.9451(4)
_cell_measurement_reflns_used 5366
_cell_measurement_temperature 293(2)
_cell_measurement_theta_max 27.53
_cell_measurement_theta_min 2.16
_cell_volume 1948.03(9)
_computing_cell_refinement APEX2
_computing_data_collection 'APEX2 (Bruker, 2004)'
_computing_data_reduction 'SAINT (Bruker, 2004)'
_computing_molecular_graphics 'ORTEP-3 (Farrugia, 1997)'
_computing_publication_material 'PLATON (Spek, 2003)'
_computing_structure_refinement 'SHELXL97 (Sheldrick, 1997)'
_computing_structure_solution 'SHELXS97 (Sheldrick, 1997)'
_diffrn_ambient_temperature 293(2)
_diffrn_measured_fraction_theta_full 0.994
_diffrn_measured_fraction_theta_max 0.991
_diffrn_measurement_device_type 'Bruker Kappa APEX2 area-detector'
_diffrn_measurement_method '\w and \f'
_diffrn_radiation_monochromator graphite
_diffrn_radiation_source 'fine-focus sealed tube'
_diffrn_radiation_type MoK\a
_diffrn_radiation_wavelength 0.71073
_diffrn_reflns_av_R_equivalents 0.0278
_diffrn_reflns_av_sigmaI/netI 0.0472
_diffrn_reflns_limit_h_max 10
_diffrn_reflns_limit_h_min -10
_diffrn_reflns_limit_k_max 24
_diffrn_reflns_limit_k_min -21
_diffrn_reflns_limit_l_max 16
_diffrn_reflns_limit_l_min -16
_diffrn_reflns_number 16756
_diffrn_reflns_theta_full 25.00
_diffrn_reflns_theta_max 27.53
_diffrn_reflns_theta_min 2.16
_diffrn_standards_number 0
_exptl_absorpt_coefficient_mu 2.234
_exptl_absorpt_correction_T_max 0.715
_exptl_absorpt_correction_T_min 0.640
_exptl_absorpt_correction_type multi-scan
_exptl_absorpt_process_details '(SADABS; Sheldrick, 1996)'
_exptl_crystal_colour colourless
_exptl_crystal_density_diffrn 1.484
_exptl_crystal_density_method 'not measured'
_exptl_crystal_description Prism
_exptl_crystal_F_000 896
_exptl_crystal_size_max 0.25
_exptl_crystal_size_mid 0.17
_exptl_crystal_size_min 0.15
_refine_diff_density_max 0.365
_refine_diff_density_min -0.357
_refine_ls_abs_structure_details 'Flack (1983), 2097 Friedel pairs'
_refine_ls_abs_structure_Flack 0.003(7)
_refine_ls_extinction_method none
_refine_ls_goodness_of_fit_ref 1.020
_refine_ls_hydrogen_treatment constr
_refine_ls_matrix_type full
_refine_ls_number_parameters 235
_refine_ls_number_reflns 4421
_refine_ls_number_restraints 1
_refine_ls_restrained_S_all 1.020
_refine_ls_R_factor_all 0.0570
_refine_ls_R_factor_gt 0.0354
_refine_ls_shift/su_max 0.001
_refine_ls_shift/su_mean 0.000
_refine_ls_structure_factor_coef Fsqd
_refine_ls_weighting_details 'calc w=1/[\s^2^(Fo^2^)+(0.0403P)^2^+0.0431P] where P=(Fo^2^+2Fc^2^)/3'
_refine_ls_weighting_scheme calc
_refine_ls_wR_factor_gt 0.0805
_refine_ls_wR_factor_ref 0.0881
_reflns_number_gt 3229
_reflns_number_total 4421
_reflns_threshold_expression I>2\s(I)
_cod_data_source_file ci2326.cif
_cod_data_source_block I
_cod_depositor_comments
;
The following automatic conversions were performed:
'_symmetry_cell_setting' value 'Orthorhombic' changed to 'orthorhombic'
according to '/home/saulius/struct/CIF-dictionaries/cif_core.dic'
dictionary named 'cif_core.dic' version 2.4.1 from 2010-06-29.

Automatic conversion script
Id: cif_fix_enum 1527 2010-12-29 10:47:43Z saulius 

The following automatic conversions were performed:

'_symmetry_cell_setting' value 'Orthorhombic' changed to
'orthorhombic' according to
/home/saulius/struct/CIF-dictionaries/cif_core.dic dictionary named
'cif_core.dic' version 2.4.1 from 2010-06-29.

Automatic conversion script
Id: cif_fix_values 1715 2011-07-08 13:25:40Z adriana 
;
_cod_database_code 2213210
_cod_database_fobs_code 2213210

loop_
_symmetry_equiv_pos_as_xyz
'x, y, z'
'-x, -y, z+1/2'
'-x+1/2, y+1/2, z+1/2'
'x+1/2, -y+1/2, z'

loop_
_atom_site_type_symbol
_atom_site_label
_atom_site_fract_x
_atom_site_fract_y
_atom_site_fract_z
_atom_site_U_iso_or_equiv
_atom_site_adp_type
_atom_site_calc_flag
_atom_site_refinement_flags
_atom_site_occupancy
C C2 0.9343(4) -0.02641(16) 0.3314(2) 0.0579(7) Uani d . 1
H H2A 0.8675 0.0081 0.3688 0.069 Uiso calc R 1
H H2B 1.0517 -0.0140 0.3383 0.069 Uiso calc R 1
C C3 0.9019(4) -0.10061(17) 0.3707(2) 0.0630(8) Uani d . 1
H H3A 0.7898 -0.1045 0.3990 0.076 Uiso calc R 1
H H3B 0.9821 -0.1134 0.4238 0.076 Uiso calc R 1
C C4 0.9215(3) -0.14766(15) 0.2768(2) 0.0514(6) Uani d . 1
H H4 0.8541 -0.1909 0.2838 0.062 Uiso calc R 1
C C5 1.1038(3) -0.16598(17) 0.2495(2) 0.0597(7) Uani d . 1
H H5A 1.1805 -0.1409 0.2947 0.072 Uiso calc R 1
H H5B 1.1232 -0.2166 0.2565 0.072 Uiso calc R 1
C C6 0.9665(3) -0.12198(12) 0.0949(2) 0.0424(6) Uani d . 1
H H6 0.9830 -0.0808 0.0498 0.051 Uiso calc R 1
C C7 0.8587(3) -0.10191(13) 0.1864(2) 0.0452(6) Uani d . 1
H H7 0.7401 -0.1109 0.1722 0.054 Uiso calc R 1
C C8 0.8220(3) 0.02793(14) 0.1693(2) 0.0459(6) Uani d . 1
C C9 0.8444(4) 0.09693(14) 0.2067(3) 0.0602(7) Uani d . 1
H H9 0.9051 0.1037 0.2672 0.072 Uiso calc R 1
C C10 0.7796(4) 0.15459(16) 0.1568(3) 0.0678(8) Uani d . 1
H H10 0.7966 0.1999 0.1833 0.081 Uiso calc R 1
C C11 0.6894(4) 0.14564(16) 0.0677(3) 0.0631(8) Uani d . 1
C C12 0.6674(4) 0.07849(16) 0.0275(2) 0.0580(7) Uani d . 1
H H12 0.6080 0.0725 -0.0336 0.070 Uiso calc R 1
C C13 0.7330(3) 0.02020(15) 0.0775(2) 0.0482(6) Uani d . 1
H H13 0.7177 -0.0248 0.0495 0.058 Uiso calc R 1
C C14 1.3255(3) -0.02506(15) 0.1709(2) 0.0505(6) Uani d . 1
C C15 1.4221(4) -0.0199(2) 0.2596(2) 0.0644(8) Uani d . 1
H H15 1.4736 -0.0596 0.2881 0.077 Uiso calc R 1
C C16 1.4393(4) 0.0469(3) 0.3043(3) 0.0842(12) Uani d . 1
H H16 1.5018 0.0519 0.3645 0.101 Uiso calc R 1
C C17 1.3660(5) 0.1051(2) 0.2613(4) 0.0912(12) Uani d . 1
H H17 1.3818 0.1495 0.2914 0.109 Uiso calc R 1
C C18 1.2688(5) 0.0993(2) 0.1740(3) 0.0865(11) Uani d . 1
H H18 1.2165 0.1390 0.1462 0.104 Uiso calc R 1
C C19 1.2501(4) 0.03413(16) 0.1285(2) 0.0638(8) Uani d . 1
H H19 1.1864 0.0297 0.0687 0.077 Uiso calc R 1
C C20 0.8852(4) -0.18297(15) 0.0347(2) 0.0589(8) Uani d . 1
H H20A 0.8651 -0.2219 0.0821 0.071 Uiso calc R 1
H H20B 0.7772 -0.1670 0.0096 0.071 Uiso calc R 1
C C21 0.9839(5) -0.21067(18) -0.0553(3) 0.0751(9) Uani d . 1
H H21A 1.0009 -0.1732 -0.1044 0.113 Uiso calc R 1
H H21B 0.9235 -0.2488 -0.0875 0.113 Uiso calc R 1
H H21C 1.0903 -0.2278 -0.0315 0.113 Uiso calc R 1
N N1 0.8851(3) -0.02937(11) 0.22276(17) 0.0480(5) Uani d . 1
N N2 1.1281(2) -0.14371(11) 0.14222(17) 0.0473(5) Uani d . 1
O O1 1.2962(3) -0.09520(12) 0.00115(17) 0.0751(6) Uani d . 1
O O2 1.4320(3) -0.15293(13) 0.1501(2) 0.0804(7) Uani d . 1
S S1 1.30454(8) -0.10836(4) 0.10940(5) 0.05363(18) Uani d . 1
Br Br1 0.59033(6) 0.22369(2) -0.00127(5) 0.10373(18) Uani d . 1

loop_
_atom_site_aniso_label
_atom_site_aniso_U_11
_atom_site_aniso_U_22
_atom_site_aniso_U_33
_atom_site_aniso_U_12
_atom_site_aniso_U_13
_atom_site_aniso_U_23
C2 0.0641(18) 0.0640(19) 0.0455(15) 0.0027(13) -0.0040(12) -0.0075(13)
C3 0.0624(19) 0.076(2) 0.0503(17) 0.0001(14) 0.0086(13) 0.0097(14)
C4 0.0468(15) 0.0507(16) 0.0566(15) -0.0088(12) 0.0060(11) 0.0108(13)
C5 0.0554(17) 0.0608(18) 0.0628(18) 0.0054(13) 0.0069(12) 0.0225(14)
C6 0.0417(13) 0.0361(12) 0.0495(15) -0.0049(10) -0.0024(10) 0.0053(10)
C7 0.0353(13) 0.0469(14) 0.0533(15) -0.0075(10) 0.0006(10) -0.0006(12)
C8 0.0434(14) 0.0468(14) 0.0473(15) -0.0010(11) 0.0069(11) -0.0008(11)
C9 0.0649(19) 0.0482(17) 0.0676(19) -0.0012(13) -0.0088(14) -0.0113(14)
C10 0.073(2) 0.0455(17) 0.085(2) 0.0016(14) 0.0050(17) -0.0067(14)
C11 0.0636(18) 0.0531(18) 0.0726(19) 0.0121(14) 0.0134(16) 0.0118(14)
C12 0.0570(17) 0.0655(18) 0.0516(17) 0.0062(14) -0.0019(12) 0.0046(13)
C13 0.0474(15) 0.0476(15) 0.0495(16) 0.0016(11) 0.0023(11) -0.0037(11)
C14 0.0366(14) 0.0623(17) 0.0525(16) -0.0135(12) 0.0086(11) 0.0046(12)
C15 0.0467(17) 0.094(2) 0.0523(17) -0.0121(15) 0.0018(12) -0.0037(16)
C16 0.068(2) 0.125(4) 0.0599(19) -0.037(2) 0.0033(17) -0.021(2)
C17 0.090(3) 0.081(3) 0.102(3) -0.042(2) 0.015(2) -0.020(2)
C18 0.083(3) 0.061(2) 0.115(3) -0.0254(17) 0.009(2) 0.002(2)
C19 0.0626(18) 0.064(2) 0.0649(19) -0.0216(14) -0.0016(14) 0.0135(15)
C20 0.0687(19) 0.0471(17) 0.0609(19) -0.0091(13) -0.0058(13) -0.0037(12)
C21 0.093(2) 0.069(2) 0.0631(18) -0.0057(19) -0.0031(17) -0.0131(16)
N1 0.0520(13) 0.0437(12) 0.0482(13) 0.0036(9) -0.0066(10) -0.0011(10)
N2 0.0405(11) 0.0457(12) 0.0558(14) -0.0009(9) 0.0026(9) 0.0039(10)
O1 0.0726(14) 0.0949(15) 0.0579(12) -0.0230(11) 0.0278(11) -0.0172(12)
O2 0.0456(11) 0.0781(16) 0.118(2) 0.0118(10) 0.0024(11) -0.0110(14)
S1 0.0402(3) 0.0650(4) 0.0557(4) -0.0023(3) 0.0088(3) -0.0047(3)
Br1 0.1248(4) 0.0710(2) 0.1154(3) 0.0330(2) 0.0004(3) 0.0283(2)

loop_
_atom_type_symbol
_atom_type_description
_atom_type_scat_dispersion_real
_atom_type_scat_dispersion_imag
_atom_type_scat_source
C C 0.0033 0.0016 'International Tables Vol C Tables 4.2.6.8 and 6.1.1.4'
H H 0.0000 0.0000 'International Tables Vol C Tables 4.2.6.8 and 6.1.1.4'
N N 0.0061 0.0033 'International Tables Vol C Tables 4.2.6.8 and 6.1.1.4'
O O 0.0106 0.0060 'International Tables Vol C Tables 4.2.6.8 and 6.1.1.4'
S S 0.1246 0.1234 'International Tables Vol C Tables 4.2.6.8 and 6.1.1.4'
Br Br -0.2901 2.4595 'International Tables Vol C Tables 4.2.6.8 and 6.1.1.4'

loop_
_geom_angle_atom_site_label_1
_geom_angle_atom_site_label_2
_geom_angle_atom_site_label_3
_geom_angle
N1 C2 C3 104.1(2)
N1 C2 H2A 110.9
C3 C2 H2A 110.9
N1 C2 H2B 110.9
C3 C2 H2B 110.9
H2A C2 H2B 109.0
C2 C3 C4 104.7(2)
C2 C3 H3A 110.8
C4 C3 H3A 110.8
C2 C3 H3B 110.8
C4 C3 H3B 110.8
H3A C3 H3B 108.9
C3 C4 C7 104.5(2)
C3 C4 C5 114.5(2)
C7 C4 C5 105.0(2)
C3 C4 H4 110.8
C7 C4 H4 110.8
C5 C4 H4 110.8
N2 C5 C4 106.2(2)
N2 C5 H5A 110.5
C4 C5 H5A 110.5
N2 C5 H5B 110.5
C4 C5 H5B 110.5
H5A C5 H5B 108.7
N2 C6 C7 103.95(19)
N2 C6 C20 111.8(2)
C7 C6 C20 110.1(2)
N2 C6 H6 110.3
C7 C6 H6 110.3
C20 C6 H6 110.3
N1 C7 C6 113.8(2)
N1 C7 C4 103.4(2)
C6 C7 C4 105.7(2)
N1 C7 H7 111.2
C6 C7 H7 111.2
C4 C7 H7 111.2
N1 C8 C13 122.2(2)
N1 C8 C9 120.5(2)
C13 C8 C9 117.3(3)
C10 C9 C8 121.8(3)
C10 C9 H9 119.1
C8 C9 H9 119.1
C9 C10 C11 120.0(3)
C9 C10 H10 120.0
C11 C10 H10 120.0
C10 C11 C12 119.8(3)
C10 C11 Br1 121.4(2)
C12 C11 Br1 118.8(3)
C13 C12 C11 120.4(3)
C13 C12 H12 119.8
C11 C12 H12 119.8
C12 C13 C8 120.8(3)
C12 C13 H13 119.6
C8 C13 H13 119.6
C19 C14 C15 121.0(3)
C19 C14 S1 119.8(2)
C15 C14 S1 119.2(3)
C14 C15 C16 117.6(3)
C14 C15 H15 121.2
C16 C15 H15 121.2
C17 C16 C15 121.0(3)
C17 C16 H16 119.5
C15 C16 H16 119.5
C16 C17 C18 120.9(4)
C16 C17 H17 119.5
C18 C17 H17 119.5
C19 C18 C17 119.1(4)
C19 C18 H18 120.4
C17 C18 H18 120.4
C18 C19 C14 120.3(3)
C18 C19 H19 119.8
C14 C19 H19 119.8
C21 C20 C6 115.7(3)
C21 C20 H20A 108.4
C6 C20 H20A 108.4
C21 C20 H20B 108.4
C6 C20 H20B 108.4
H20A C20 H20B 107.4
C20 C21 H21A 109.5
C20 C21 H21B 109.5
H21A C21 H21B 109.5
C20 C21 H21C 109.5
H21A C21 H21C 109.5
H21B C21 H21C 109.5
C8 N1 C7 121.2(2)
C8 N1 C2 123.5(2)
C7 N1 C2 112.6(2)
C5 N2 C6 110.79(19)
C5 N2 S1 118.88(18)
C6 N2 S1 122.42(16)
O2 S1 O1 120.06(14)
O2 S1 N2 106.52(13)
O1 S1 N2 106.83(12)
O2 S1 C14 106.85(14)
O1 S1 C14 107.03(13)
N2 S1 C14 109.26(11)

loop_
_geom_bond_atom_site_label_1
_geom_bond_atom_site_label_2
_geom_bond_distance
C2 N1 1.461(4)
C2 C3 1.510(4)
C2 H2A 0.97
C2 H2B 0.97
C3 C4 1.512(4)
C3 H3A 0.97
C3 H3B 0.97
C4 C7 1.538(4)
C4 C5 1.538(4)
C4 H4 0.98
C5 N2 1.463(4)
C5 H5A 0.97
C5 H5B 0.97
C6 N2 1.486(3)
C6 C7 1.512(4)
C6 C20 1.533(4)
C6 H6 0.98
C7 N1 1.461(3)
C7 H7 0.98
C8 N1 1.377(3)
C8 C13 1.393(4)
C8 C9 1.398(4)
C9 C10 1.366(4)
C9 H9 0.93
C10 C11 1.371(5)
C10 H10 0.93
C11 C12 1.379(4)
C11 Br1 1.893(3)
C12 C13 1.378(4)
C12 H12 0.93
C13 H13 0.93
C14 C19 1.381(4)
C14 C15 1.387(4)
C14 S1 1.767(3)
C15 C16 1.392(5)
C15 H15 0.93
C16 C17 1.363(6)
C16 H16 0.93
C17 C18 1.375(6)
C17 H17 0.93
C18 C19 1.369(4)
C18 H18 0.93
C19 H19 0.93
C20 C21 1.500(5)
C20 H20A 0.97
C20 H20B 0.97
C21 H21A 0.96
C21 H21B 0.96
C21 H21C 0.96
N2 S1 1.616(2)
O1 S1 1.425(2)
O2 S1 1.421(2)

loop_
_geom_hbond_atom_site_label_D
_geom_hbond_atom_site_label_H
_geom_hbond_atom_site_label_A
_geom_hbond_site_symmetry_A
_geom_hbond_distance_DH
_geom_hbond_distance_HA
_geom_hbond_distance_DA
_geom_hbond_angle_DHA
_geom_hbond_publ_flag
C16 H16 O1 2_855 0.93 2.53 3.433(4) 164 yes
C20 H20A O2 4_445 0.97 2.57 3.453(4) 151 yes

loop_
_geom_torsion_atom_site_label_1
_geom_torsion_atom_site_label_2
_geom_torsion_atom_site_label_3
_geom_torsion_atom_site_label_4
_geom_torsion
N1 C2 C3 C4 27.9(3)
C2 C3 C4 C7 -33.3(3)
C2 C3 C4 C5 81.0(3)
C3 C4 C5 N2 -124.3(3)
C7 C4 C5 N2 -10.3(3)
N2 C6 C7 N1 83.7(2)
C20 C6 C7 N1 -156.4(2)
N2 C6 C7 C4 -29.1(2)
C20 C6 C7 C4 90.8(2)
C3 C4 C7 N1 25.5(3)
C5 C4 C7 N1 -95.3(2)
C3 C4 C7 C6 145.4(2)
C5 C4 C7 C6 24.6(3)
N1 C8 C9 C10 -178.3(3)
C13 C8 C9 C10 1.2(4)
C8 C9 C10 C11 0.2(5)
C9 C10 C11 C12 -1.4(5)
C9 C10 C11 Br1 177.7(2)
C10 C11 C12 C13 1.2(5)
Br1 C11 C12 C13 -177.9(2)
C11 C12 C13 C8 0.2(4)
N1 C8 C13 C12 178.1(2)
C9 C8 C13 C12 -1.4(4)
C19 C14 C15 C16 0.4(4)
S1 C14 C15 C16 178.3(2)
C14 C15 C16 C17 -1.1(5)
C15 C16 C17 C18 1.9(6)
C16 C17 C18 C19 -1.9(6)
C17 C18 C19 C14 1.2(5)
C15 C14 C19 C18 -0.4(4)
S1 C14 C19 C18 -178.4(3)
N2 C6 C20 C21 -62.0(3)
C7 C6 C20 C21 -177.0(2)
C13 C8 N1 C7 -1.2(4)
C9 C8 N1 C7 178.2(2)
C13 C8 N1 C2 -161.4(3)
C9 C8 N1 C2 18.1(4)
C6 C7 N1 C8 75.3(3)
C4 C7 N1 C8 -170.5(2)
C6 C7 N1 C2 -122.6(2)
C4 C7 N1 C2 -8.4(3)
C3 C2 N1 C8 149.6(2)
C3 C2 N1 C7 -12.1(3)
C4 C5 N2 C6 -8.1(3)
C4 C5 N2 S1 141.7(2)
C7 C6 N2 C5 23.5(3)
C20 C6 N2 C5 -95.3(3)
C7 C6 N2 S1 -125.06(19)
C20 C6 N2 S1 116.2(2)
C5 N2 S1 O2 47.8(2)
C6 N2 S1 O2 -166.04(19)
C5 N2 S1 O1 177.3(2)
C6 N2 S1 O1 -36.6(2)
C5 N2 S1 C14 -67.3(2)
C6 N2 S1 C14 78.9(2)
C19 C14 S1 O2 162.6(2)
C15 C14 S1 O2 -15.4(2)
C19 C14 S1 O1 32.8(2)
C15 C14 S1 O1 -145.2(2)
C19 C14 S1 N2 -82.5(2)
C15 C14 S1 N2 99.5(2)
